data_2202159
loop_
_publ_author_name
'Lemoine, Pascale'
'Viossat, Bernard'
'Daran, Jean-Claude'

_publ_section_title
;
 Aquadichloro(2,9-dimethyl-1,10-phenanthroline-\k^2^<i>N,N</i>')copper(II)
;
_journal_issue 1
_journal_name_full 'Acta Crystallographica Section E'
_journal_page_first m17
_journal_page_last m19
_journal_paper_doi 10.1107/S1600536802022249
_journal_volume 59
_journal_year 2003
_chemical_formula_iupac '[Cu Cl2 (C14 H12 N2)  (H2O)]'
_chemical_formula_moiety 'C14 H14 Cl2 Cu1 N2 O1'
_chemical_formula_sum 'C14 H14 Cl2 Cu N2 O'
_chemical_formula_weight 360.71
_chemical_name_systematic
;
Aquadichloro(2,9-dimethyl-1,10-phenanthroline-\k^2^N,N')copper(II)
;
_space_group_IT_number 4
_symmetry_cell_setting monoclinic
_symmetry_space_group_name_Hall 'P 2yb'
_symmetry_space_group_name_H-M 'P 1 21 1'
_atom_sites_solution_hydrogens difmap
_atom_sites_solution_primary direct
_atom_sites_solution_secondary difmap
_cell_angle_alpha 90.00
_cell_angle_beta 105.380(10)
_cell_angle_gamma 90.00
_cell_formula_units_Z 2
_cell_length_a 9.4620(10)
_cell_length_b 8.0930(10)
_cell_length_c 9.8230(10)
_cell_measurement_reflns_used 5681
_cell_measurement_temperature 180(2)
_cell_measurement_theta_max 26.05
_cell_measurement_theta_min 2.15
_cell_volume 725.27(14)
_computing_cell_refinement 'IPDS Manual'
_computing_data_collection 'IPDS Manual (Stoe & Cie, 1996)'
_computing_data_reduction 'XRED (Stoe & Cie, 1996)'
_computing_molecular_graphics 'CAMERON (Watkin et al., 1996)'
_computing_publication_material 'WinGX (Version 1.63.02; Farrugia, 1999)'
_computing_structure_refinement 'SHELXL97 (Sheldrick, 1997)'
_computing_structure_solution 'SIR92 (Altomare et al., 1994)'
_diffrn_ambient_temperature 180(2)
_diffrn_measured_fraction_theta_full 0.917
_diffrn_measured_fraction_theta_max 0.917
_diffrn_measurement_device_type 'Stoe IPDS'
_diffrn_measurement_method \f
_diffrn_radiation_monochromator graphite
_diffrn_radiation_source 'fine-focus sealed tube'
_diffrn_radiation_type MoK\a
_diffrn_radiation_wavelength 0.71073
_diffrn_reflns_av_R_equivalents 0.0177
_diffrn_reflns_av_sigmaI/netI 0.0176
_diffrn_reflns_limit_h_max 10
_diffrn_reflns_limit_h_min -10
_diffrn_reflns_limit_k_max 9
_diffrn_reflns_limit_k_min -9
_diffrn_reflns_limit_l_max 12
_diffrn_reflns_limit_l_min -12
_diffrn_reflns_number 5663
_diffrn_reflns_theta_full 26.07
_diffrn_reflns_theta_max 26.07
_diffrn_reflns_theta_min 2.15
_diffrn_standards_decay_% 0
_diffrn_standards_interval_time 0
_diffrn_standards_number 0
_exptl_absorpt_coefficient_mu 1.869
_exptl_absorpt_correction_T_max 0.5686
_exptl_absorpt_correction_T_min 0.5109
_exptl_absorpt_correction_type empirical
_exptl_absorpt_process_details 'multi-scan (SADABS; Sheldrick, 1996; Blessing, 1995)'
_exptl_crystal_colour green
_exptl_crystal_density_diffrn 1.652
_exptl_crystal_density_meas 1.63(2)
_exptl_crystal_density_method 'flotation in CCl~4~/C~2~H~4~Br~2~'
_exptl_crystal_description parallelepiped
_exptl_crystal_F_000 366
_exptl_crystal_size_max 0.300
_exptl_crystal_size_mid 0.250
_exptl_crystal_size_min 0.200
_refine_diff_density_max 0.271
_refine_diff_density_min -0.212
_refine_ls_abs_structure_details 'Flack (1983), 0000 Friedel pairs [Please provide]'
_refine_ls_abs_structure_Flack 0.538(8)
_refine_ls_extinction_method none
_refine_ls_goodness_of_fit_ref 1.049
_refine_ls_hydrogen_treatment refall
_refine_ls_matrix_type full
_refine_ls_number_parameters 225
_refine_ls_number_reflns 2499
_refine_ls_number_restraints 1
_refine_ls_restrained_S_all 1.048
_refine_ls_R_factor_all 0.0181
_refine_ls_R_factor_gt 0.0170
_refine_ls_shift/su_max <0.001
_refine_ls_shift/su_mean <0.001
_refine_ls_structure_factor_coef Fsqd
_refine_ls_weighting_details 'calc w = 1/[\s^2^(Fo^2^)+(0.0354P)^2^] where P = (Fo^2^+2Fc^2^)/3'
_refine_ls_weighting_scheme calc
_refine_ls_wR_factor_gt 0.0455
_refine_ls_wR_factor_ref 0.0459
_reflns_number_gt 2425
_reflns_number_total 2499
_reflns_threshold_expression I>2\s(I)
_cod_data_source_file su6007.cif
_cod_data_source_block I
_cod_original_cell_volume 725.30(10)
_cod_original_sg_symbol_H-M 'P 21'
_cod_original_formula_sum 'C14 H14 Cl2 Cu1 N2 O1'
_cod_database_code 2202159
_cod_database_fobs_code 2202159

loop_
_symmetry_equiv_pos_as_xyz
'x, y, z'
'-x, y+1/2, -z'

loop_
_atom_site_label
_atom_site_fract_x
_atom_site_fract_y
_atom_site_fract_z
_atom_site_U_iso_or_equiv
_atom_site_adp_type
_atom_site_calc_flag
_atom_site_refinement_flags
_atom_site_occupancy
_atom_site_disorder_assembly
_atom_site_disorder_group
_atom_site_type_symbol
Cu1 0.15881(2) 0.220674(18) 0.19145(2) 0.01179(7) Uani d . 1 . . Cu
Cl1 0.05817(6) -0.02625(6) 0.23519(5) 0.01767(12) Uani d . 1 . . Cl
Cl2 0.18241(6) 0.50374(6) 0.19125(5) 0.01946(12) Uani d . 1 . . Cl
OW1 -0.00771(18) 0.2446(2) 0.02469(15) 0.0195(3) Uani d . 1 . . O
N1 0.31411(17) 0.2231(2) 0.37350(15) 0.0128(3) Uani d . 1 . . N
C2 0.2898(3) 0.2593(2) 0.4977(2) 0.0158(4) Uani d . 1 . . C
C3 0.4097(3) 0.2829(3) 0.6175(2) 0.0189(5) Uani d . 1 . . C
C4 0.5498(3) 0.2745(3) 0.6073(2) 0.0195(5) Uani d . 1 . . C
C5 0.7203(2) 0.2218(3) 0.4567(2) 0.0235(4) Uani d . 1 . . C
C6 0.7400(3) 0.1813(3) 0.3303(3) 0.0234(5) Uani d . 1 . . C
C7 0.6322(3) 0.1035(3) 0.0778(3) 0.0237(5) Uani d . 1 . . C
C8 0.5093(3) 0.0765(3) -0.0298(3) 0.0220(5) Uani d . 1 . . C
C9 0.3682(3) 0.0996(3) -0.0091(2) 0.0174(4) Uani d . 1 . . C
N10 0.3519(2) 0.1454(2) 0.11619(18) 0.0138(4) Uani d . 1 . . N
C11 0.4741(3) 0.1697(2) 0.2252(2) 0.0145(4) Uani d . 1 . . C
C12 0.6164(3) 0.1528(3) 0.2105(2) 0.0181(5) Uani d . 1 . . C
C13 0.5768(2) 0.2363(3) 0.47618(19) 0.0176(4) Uani d . 1 . . C
C14 0.4533(2) 0.2103(3) 0.36087(18) 0.0136(4) Uani d . 1 . . C
C15 0.1362(3) 0.2746(3) 0.5066(2) 0.0222(5) Uani d . 1 . . C
C16 0.2336(3) 0.0715(3) -0.1262(2) 0.0244(5) Uani d . 1 . . C
HW1 -0.013(4) 0.320(4) -0.024(4) 0.037(2) Uiso d . 1 . . H
HW2 -0.037(4) 0.171(4) -0.020(4) 0.037(2) Uiso d . 1 . . H
H3 0.388(4) 0.311(4) 0.709(3) 0.037(2) Uiso d . 1 . . H
H4 0.629(4) 0.291(4) 0.686(3) 0.037(2) Uiso d . 1 . . H
H5 0.784(4) 0.249(4) 0.522(3) 0.037(2) Uiso d . 1 . . H
H6 0.824(4) 0.173(4) 0.318(3) 0.037(2) Uiso d . 1 . . H
H7 0.730(5) 0.094(4) 0.068(4) 0.037(2) Uiso d . 1 . . H
H8 0.514(4) 0.037(4) -0.117(4) 0.037(2) Uiso d . 1 . . H
H151 0.132(4) 0.314(4) 0.592(3) 0.037(2) Uiso d . 1 . . H
H152 0.095(4) 0.180(5) 0.497(3) 0.037(2) Uiso d . 1 . . H
H153 0.091(4) 0.344(4) 0.433(3) 0.037(2) Uiso d . 1 . . H
H161 0.163(4) -0.012(4) -0.105(3) 0.037(2) Uiso d . 1 . . H
H162 0.253(4) 0.027(4) -0.212(3) 0.037(2) Uiso d . 1 . . H
H163 0.185(4) 0.175(4) -0.148(3) 0.037(2) Uiso d . 1 . . H

loop_
_atom_site_aniso_label
_atom_site_aniso_U_11
_atom_site_aniso_U_22
_atom_site_aniso_U_33
_atom_site_aniso_U_12
_atom_site_aniso_U_13
_atom_site_aniso_U_23
Cu1 0.01057(13) 0.01366(12) 0.00996(11) 0.00022(10) 0.00064(7) 0.00025(9)
Cl1 0.0217(3) 0.0154(2) 0.0154(2) -0.00353(19) 0.00407(18) 0.00025(18)
Cl2 0.0223(3) 0.0131(2) 0.0182(2) -0.00076(19) -0.00300(19) 0.00130(17)
OW1 0.0217(9) 0.0156(8) 0.0159(7) -0.0035(7) -0.0041(6) 0.0015(6)
N1 0.0128(9) 0.0128(7) 0.0124(7) -0.0003(8) 0.0025(5) 0.0011(7)
C2 0.0192(13) 0.0136(10) 0.0145(9) 0.0006(7) 0.0046(8) -0.0014(7)
C3 0.0221(15) 0.0192(10) 0.0143(10) 0.0018(9) 0.0031(9) -0.0006(8)
C4 0.0189(14) 0.0192(10) 0.0156(10) 0.0021(8) -0.0037(8) -0.0013(7)
C5 0.0110(11) 0.0289(11) 0.0255(10) -0.0010(11) -0.0041(7) -0.0015(11)
C6 0.0110(13) 0.0279(13) 0.0308(12) 0.0031(8) 0.0046(9) 0.0026(9)
C7 0.0197(15) 0.0286(11) 0.0267(12) 0.0040(9) 0.0131(10) 0.0013(9)
C8 0.0234(15) 0.0258(13) 0.0208(12) 0.0028(9) 0.0128(9) -0.0007(8)
C9 0.0192(13) 0.0183(9) 0.0156(10) -0.0007(8) 0.0064(8) 0.0005(8)
N10 0.0113(11) 0.0158(8) 0.0151(8) 0.0006(6) 0.0047(7) 0.0010(6)
C11 0.0136(12) 0.0124(9) 0.0168(9) -0.0005(7) 0.0028(8) 0.0009(7)
C12 0.0134(13) 0.0208(10) 0.0210(11) 0.0011(8) 0.0062(8) 0.0021(8)
C13 0.0172(12) 0.0147(9) 0.0188(9) 0.0015(9) 0.0010(7) 0.0025(9)
C14 0.0125(10) 0.0113(8) 0.0162(8) 0.0009(9) 0.0024(7) 0.0018(8)
C15 0.0168(14) 0.0328(13) 0.0173(10) 0.0003(9) 0.0051(9) -0.0048(9)
C16 0.0236(16) 0.0352(14) 0.0147(11) -0.0021(10) 0.0055(9) -0.0055(8)

loop_
_atom_type_symbol
_atom_type_description
_atom_type_scat_dispersion_real
_atom_type_scat_dispersion_imag
_atom_type_scat_source
C C 0.0033 0.0016 'International Tables Vol C Tables 4.2.6.8 and 6.1.1.4'
H H 0.0000 0.0000 'International Tables Vol C Tables 4.2.6.8 and 6.1.1.4'
N N 0.0061 0.0033 'International Tables Vol C Tables 4.2.6.8 and 6.1.1.4'
O O 0.0106 0.0060 'International Tables Vol C Tables 4.2.6.8 and 6.1.1.4'
Cu Cu 0.3201 1.2651 'International Tables Vol C Tables 4.2.6.8 and 6.1.1.4'
Cl Cl 0.1484 0.1585 'International Tables Vol C Tables 4.2.6.8 and 6.1.1.4'

loop_
_geom_angle_atom_site_label_1
_geom_angle_atom_site_label_2
_geom_angle_atom_site_label_3
_geom_angle
_geom_angle_publ_flag
OW1 Cu1 N1 171.44(7) yes
OW1 Cu1 N10 107.34(7) yes
N1 Cu1 N10 79.98(7) yes
OW1 Cu1 Cl2 87.57(5) yes
N1 Cu1 Cl2 86.68(6) yes
N10 Cu1 Cl2 100.57(5) yes
OW1 Cu1 Cl1 87.77(6) yes
N1 Cu1 Cl1 94.84(5) yes
N10 Cu1 Cl1 103.92(5) yes
Cl2 Cu1 Cl1 155.36(2) yes
C2 N1 C14 120.47(17) no
C2 N1 Cu1 123.98(15) yes
C14 N1 Cu1 114.81(11) yes
N1 C2 C3 119.7(2) no
N1 C2 C15 118.81(19) no
C3 C2 C15 121.45(19) no
C4 C3 C2 121.0(2) no
C3 C4 C13 119.7(2) no
C6 C5 C13 121.0(2) no
C5 C6 C12 120.8(3) no
C8 C7 C12 118.9(2) no
C7 C8 C9 120.7(2) no
N10 C9 C8 120.9(2) no
N10 C9 C16 118.1(2) no
C8 C9 C16 121.0(2) no
C9 N10 C11 118.9(2) no
C9 N10 Cu1 133.46(16) yes
C11 N10 Cu1 107.36(14) yes
N10 C11 C12 122.9(2) no
N10 C11 C14 117.7(2) no
C12 C11 C14 119.40(19) no
C11 C12 C7 117.7(2) no
C11 C12 C6 119.7(2) no
C7 C12 C6 122.6(3) no
C14 C13 C4 117.0(2) no
C14 C13 C5 119.70(18) no
C4 C13 C5 123.34(19) no
N1 C14 C13 122.11(17) no
N1 C14 C11 118.49(17) no
C13 C14 C11 119.4(2) no

loop_
_geom_bond_atom_site_label_1
_geom_bond_atom_site_label_2
_geom_bond_site_symmetry_2
_geom_bond_distance
_geom_bond_publ_flag
Cu1 OW1 . 1.9582(15) yes
Cu1 N1 . 1.9911(15) yes
Cu1 N10 . 2.230(2) yes
Cu1 Cl2 . 2.3017(5) yes
Cu1 Cl1 . 2.3026(6) yes
N1 C2 . 1.333(3) no
N1 C14 . 1.359(3) no
C2 C3 . 1.415(3) no
C2 C15 . 1.484(4) no
C3 C4 . 1.357(4) no
C4 C13 . 1.412(3) no
C5 C6 . 1.344(3) no
C5 C13 . 1.425(3) no
C6 C12 . 1.441(3) no
C7 C8 . 1.365(4) no
C7 C12 . 1.409(3) no
C8 C9 . 1.415(4) no
C9 N10 . 1.332(3) no
C9 C16 . 1.490(4) no
N10 C11 . 1.366(3) no
C11 C12 . 1.398(4) no
C11 C14 . 1.436(3) no
C13 C14 . 1.411(3) no

loop_
_geom_hbond_atom_site_label_D
_geom_hbond_atom_site_label_H
_geom_hbond_atom_site_label_A
_geom_hbond_site_symmetry_A
_geom_hbond_distance_DH
_geom_hbond_distance_HA
_geom_hbond_distance_DA
_geom_hbond_angle_DHA
OW1 HW1 Cl1 2 0.77(4) 2.36(4) 3.0882(17) 159(3)
OW1 HW2 Cl2 2_545 0.75(4) 2.31(4) 3.0286(17) 162(3)
